data_2235229
loop_
_publ_author_name
'Li, Jia-Jia'
'Zhu, Wei-Min'

_publ_section_title
;
 Poly[[{\m~4~-2,2'-[butane-1,4-diylbis(sulfanediyl)]bis(1,3,4-thiadiazole)}silver(I)]
 perchlorate sesquihydrate]
;
_journal_coeditor_code RZ2753
_journal_issue 6
_journal_name_full 'Acta Crystallographica Section E'
_journal_page_first m845
_journal_paper_doi 10.1107/S1600536812022957
_journal_volume 68
_journal_year 2012
_chemical_formula_iupac '[Ag (C8 H10 N4 S4)] Cl O4, 1.5H2 O'
_chemical_formula_moiety 'C8 H10 Ag N4 S4 +, Cl O4 -, 1.5(H2 O)'
_chemical_formula_sum 'C8 H13 Ag Cl N4 O5.5 S4'
_chemical_formula_weight 524.79
_chemical_name_systematic
;
Poly[[{\m~4~-2,2'-[butane-1,4-diylbis(sulfanediyl)]bis(1,3,4-
thiadiazole)}silver(I)] perchlorate sesquihydrate]
;
_space_group_IT_number 2
_symmetry_cell_setting triclinic
_symmetry_space_group_name_Hall '-P 1'
_symmetry_space_group_name_H-M 'P -1'
_atom_sites_solution_hydrogens geom
_atom_sites_solution_primary direct
_atom_sites_solution_secondary difmap
_audit_creation_method SHELXL-97
_cell_angle_alpha 92.02(2)
_cell_angle_beta 119.727(14)
_cell_angle_gamma 94.20(2)
_cell_formula_units_Z 2
_cell_length_a 10.076(12)
_cell_length_b 10.08(2)
_cell_length_c 10.137(12)
_cell_measurement_reflns_used 954
_cell_measurement_temperature 291(2)
_cell_measurement_theta_max 19.49
_cell_measurement_theta_min 2.32
_cell_volume 889(2)
_computing_cell_refinement 'SAINT (Bruker, 1997)'
_computing_data_collection 'SMART (Bruker, 1997)'
_computing_data_reduction 'SAINT (Bruker, 1997)'
_computing_molecular_graphics 'SHELXTL (Sheldrick, 2008)'
_computing_publication_material 'SHELXTL (Sheldrick, 2008)'
_computing_structure_refinement 'SHELXL97 (Sheldrick, 2008)'
_computing_structure_solution 'SHELXS97 (Sheldrick, 2008)'
_diffrn_ambient_temperature 291(2)
_diffrn_measured_fraction_theta_full 0.977
_diffrn_measured_fraction_theta_max 0.977
_diffrn_measurement_device_type 'Bruker SMART CCD area-detector'
_diffrn_measurement_method 'phi and omega scans'
_diffrn_radiation_monochromator graphite
_diffrn_radiation_source 'fine-focus sealed tube'
_diffrn_radiation_type MoK\a
_diffrn_radiation_wavelength 0.71073
_diffrn_reflns_av_R_equivalents 0.0428
_diffrn_reflns_av_sigmaI/netI 0.0745
_diffrn_reflns_limit_h_max 12
_diffrn_reflns_limit_h_min -12
_diffrn_reflns_limit_k_max 11
_diffrn_reflns_limit_k_min -12
_diffrn_reflns_limit_l_max 12
_diffrn_reflns_limit_l_min -12
_diffrn_reflns_number 6708
_diffrn_reflns_theta_full 25.50
_diffrn_reflns_theta_max 25.50
_diffrn_reflns_theta_min 2.94
_diffrn_standards_number 0
_exptl_absorpt_coefficient_mu 1.783
_exptl_absorpt_correction_T_max 0.9402
_exptl_absorpt_correction_T_min 0.6241
_exptl_absorpt_correction_type multi-scan
_exptl_absorpt_process_details '(SADABS; Bruker, 1997)'
_exptl_crystal_colour colourless
_exptl_crystal_density_diffrn 1.961
_exptl_crystal_density_method 'not measured'
_exptl_crystal_description block
_exptl_crystal_F_000 522
_exptl_crystal_size_max 0.29
_exptl_crystal_size_mid 0.04
_exptl_crystal_size_min 0.04
_refine_diff_density_max 0.639
_refine_diff_density_min -0.746
_refine_ls_extinction_method none
_refine_ls_goodness_of_fit_ref 0.998
_refine_ls_hydrogen_treatment constr
_refine_ls_matrix_type full
_refine_ls_number_parameters 214
_refine_ls_number_reflns 3237
_refine_ls_number_restraints 236
_refine_ls_restrained_S_all 0.998
_refine_ls_R_factor_all 0.1104
_refine_ls_R_factor_gt 0.0545
_refine_ls_shift/su_max 0.000
_refine_ls_shift/su_mean 0.000
_refine_ls_structure_factor_coef Fsqd
_refine_ls_weighting_details 'calc w=1/[\s^2^(Fo^2^)+(0.0596P)^2^+0.9001P] where P=(Fo^2^+2Fc^2^)/3'
_refine_ls_weighting_scheme calc
_refine_ls_wR_factor_gt 0.1161
_refine_ls_wR_factor_ref 0.1430
_reflns_number_gt 1834
_reflns_number_total 3237
_reflns_threshold_expression I>2sigma(I)
_cod_data_source_file rz2753.cif
_cod_data_source_block I
_cod_original_cell_volume 889(3)
_cod_database_code 2235229

loop_
_symmetry_equiv_pos_as_xyz
'x, y, z'
'-x, -y, -z'

loop_
_atom_site_type_symbol
_atom_site_label
_atom_site_fract_x
_atom_site_fract_y
_atom_site_fract_z
_atom_site_U_iso_or_equiv
_atom_site_adp_type
_atom_site_calc_flag
_atom_site_refinement_flags
_atom_site_occupancy
_atom_site_symmetry_multiplicity
_atom_site_disorder_assembly
_atom_site_disorder_group
O O5 0.5870(14) 0.9980(12) 0.5479(13) 0.111(3) Uani d PU 0.663(11) 1 . 1
H H1W 0.5826 0.9510 0.4743 0.166 Uiso d PR 0.663(11) 1 . 1
H H2W 0.5493 0.9603 0.5974 0.166 Uiso d PR 0.663(11) 1 . 1
O O5' 0.709(3) 0.984(2) 0.599(3) 0.111(3) Uani d PU 0.337(11) 1 . 2
H H3W 0.6772 0.9410 0.5137 0.166 Uiso d PR 0.337(11) 1 . 2
H H4W 0.6737 0.9609 0.6564 0.166 Uiso d PR 0.337(11) 1 . 2
Cl Cl1 0.6364(2) 0.2700(2) 0.2629(3) 0.0868(8) Uani d PGU 0.640(6) 1 A 1
O O1 0.5621(6) 0.1488(5) 0.2654(8) 0.105(2) Uani d PGU 0.640(6) 1 A 1
O O2 0.7031(8) 0.2400(7) 0.1638(8) 0.107(2) Uani d PGU 0.640(6) 1 A 1
O O3 0.7646(7) 0.3177(6) 0.4046(6) 0.093(2) Uani d PGU 0.640(6) 1 A 1
O O4 0.5392(6) 0.3695(5) 0.1966(8) 0.098(2) Uani d PGU 0.640(6) 1 A 1
Cl Cl1' 0.6364(2) 0.2700(2) 0.2629(3) 0.0868(8) Uani d PGU 0.360(6) 1 A 2
O O1' 0.5900(8) 0.3025(7) 0.3739(8) 0.105(2) Uani d PGU 0.360(6) 1 A 2
O O2' 0.7956(5) 0.2706(6) 0.3363(8) 0.107(2) Uani d PGU 0.360(6) 1 A 2
O O3' 0.5824(7) 0.3645(6) 0.1525(7) 0.093(2) Uani d PGU 0.360(6) 1 A 2
O O4' 0.5605(7) 0.1401(5) 0.1931(7) 0.098(2) Uani d PGU 0.360(6) 1 A 2
Ag Ag1 0.28732(7) 0.49669(7) 0.38379(8) 0.0710(3) Uani d . 1 1 . .
S S1 0.4338(2) 0.2152(2) 0.7857(2) 0.0592(6) Uani d . 1 1 . .
S S2 0.1184(2) 0.28824(19) 0.5359(2) 0.0517(5) Uani d . 1 1 . .
S S3 -0.2397(2) 0.5507(2) 0.0592(2) 0.0525(5) Uani d . 1 1 . .
S S4 -0.1933(2) 0.74107(19) -0.1386(2) 0.0539(5) Uani d . 1 1 . .
N N1 0.5493(7) 0.3652(6) 0.6644(7) 0.0519(16) Uani d . 1 1 . .
N N2 0.3926(6) 0.3663(6) 0.5770(6) 0.0464(15) Uani d . 1 1 . .
N N3 0.0497(7) 0.5526(6) 0.2226(6) 0.0488(15) Uani d . 1 1 . .
N N4 0.0286(6) 0.6374(5) 0.1089(6) 0.0433(14) Uani d . 1 1 . .
C C1 0.5838(9) 0.2893(8) 0.7730(9) 0.057(2) Uani d . 1 1 . .
H H1 0.6850 0.2755 0.8411 0.069 Uiso calc R 1 1 . .
C C2 0.3171(8) 0.2935(7) 0.6263(8) 0.0424(17) Uani d . 1 1 . .
C C3 0.0689(9) 0.1618(8) 0.6326(9) 0.054(2) Uani d . 1 1 . .
H H3A 0.1430 0.1754 0.7408 0.065 Uiso calc R 1 1 . .
H H3B -0.0309 0.1755 0.6198 0.065 Uiso calc R 1 1 . .
C C4 0.0641(9) 0.0183(8) 0.5792(8) 0.055(2) Uani d . 1 1 . .
H H4A 0.1607 0.0053 0.5839 0.065 Uiso calc R 1 1 . .
H H4B 0.0524 -0.0404 0.6473 0.065 Uiso calc R 1 1 . .
C C5 -0.0794(9) 0.5012(8) 0.2069(9) 0.0518(19) Uani d . 1 1 . .
H H5 -0.0839 0.4410 0.2724 0.062 Uiso calc R 1 1 . .
C C6 -0.1156(8) 0.6454(6) 0.0185(7) 0.0401(16) Uani d . 1 1 . .
C C7 -0.0201(9) 0.8336(8) -0.1127(9) 0.060(2) Uani d . 1 1 . .
H H7A 0.0559 0.7718 -0.0924 0.072 Uiso calc R 1 1 . .
H H7B -0.0431 0.8718 -0.2073 0.072 Uiso calc R 1 1 . .
C C8 0.0493(10) 0.9440(8) 0.0136(10) 0.068(2) Uani d . 1 1 . .
H H8A 0.0685 0.9068 0.1077 0.082 Uiso calc R 1 1 . .
H H8B 0.1475 0.9798 0.0268 0.082 Uiso calc R 1 1 . .
O O6 0.337(2) 0.974(2) 0.981(2) 0.169(8) Uani d PU 0.50 1 . .
H H5W 0.4339 0.9960 1.0303 0.254 Uiso d PR 0.50 1 . .
H H6W 0.3215 0.9007 0.9296 0.254 Uiso d PR 0.50 1 . .

loop_
_atom_site_aniso_label
_atom_site_aniso_U_11
_atom_site_aniso_U_22
_atom_site_aniso_U_33
_atom_site_aniso_U_12
_atom_site_aniso_U_13
_atom_site_aniso_U_23
O5 0.104(6) 0.128(6) 0.102(6) 0.027(5) 0.051(5) 0.015(5)
O5' 0.104(6) 0.128(6) 0.102(6) 0.027(5) 0.051(5) 0.015(5)
Cl1 0.0565(13) 0.0827(16) 0.0970(17) 0.0042(11) 0.0195(12) 0.0245(14)
O1 0.099(4) 0.099(4) 0.109(4) -0.007(4) 0.048(3) 0.013(4)
O2 0.084(4) 0.116(5) 0.110(4) 0.006(3) 0.041(3) 0.010(4)
O3 0.079(4) 0.104(4) 0.087(4) 0.023(3) 0.033(3) 0.010(3)
O4 0.084(4) 0.092(4) 0.105(5) 0.018(3) 0.035(3) 0.011(3)
Cl1' 0.0565(13) 0.0827(16) 0.0970(17) 0.0042(11) 0.0195(12) 0.0245(14)
O1' 0.099(4) 0.099(4) 0.109(4) -0.007(4) 0.048(3) 0.013(4)
O2' 0.084(4) 0.116(5) 0.110(4) 0.006(3) 0.041(3) 0.010(4)
O3' 0.079(4) 0.104(4) 0.087(4) 0.023(3) 0.033(3) 0.010(3)
O4' 0.084(4) 0.092(4) 0.105(5) 0.018(3) 0.035(3) 0.011(3)
Ag1 0.0421(4) 0.0867(5) 0.0724(5) 0.0093(3) 0.0171(3) 0.0441(4)
S1 0.0534(12) 0.0638(14) 0.0507(12) 0.0034(10) 0.0179(10) 0.0237(10)
S2 0.0405(10) 0.0521(12) 0.0588(12) 0.0008(9) 0.0218(9) 0.0155(10)
S3 0.0385(10) 0.0540(12) 0.0567(12) 0.0057(9) 0.0173(9) 0.0089(10)
S4 0.0499(11) 0.0509(12) 0.0459(11) 0.0124(9) 0.0111(9) 0.0139(10)
N1 0.043(4) 0.051(4) 0.055(4) 0.004(3) 0.019(3) 0.016(3)
N2 0.037(3) 0.047(4) 0.048(4) 0.003(3) 0.015(3) 0.017(3)
N3 0.045(4) 0.051(4) 0.045(4) 0.016(3) 0.017(3) 0.011(3)
N4 0.037(3) 0.039(3) 0.050(4) 0.009(3) 0.018(3) 0.011(3)
C1 0.045(4) 0.058(5) 0.057(5) 0.002(4) 0.016(4) 0.013(4)
C2 0.043(4) 0.043(4) 0.040(4) 0.005(3) 0.020(3) 0.007(3)
C3 0.050(5) 0.060(5) 0.055(5) -0.007(4) 0.029(4) 0.009(4)
C4 0.058(5) 0.054(5) 0.051(4) -0.001(4) 0.027(4) 0.012(4)
C5 0.052(5) 0.048(5) 0.053(5) 0.011(4) 0.024(4) 0.014(4)
C6 0.039(4) 0.034(4) 0.038(4) 0.004(3) 0.013(3) 0.005(3)
C7 0.073(6) 0.054(5) 0.053(5) 0.019(4) 0.029(4) 0.020(4)
C8 0.067(6) 0.051(5) 0.076(6) 0.008(4) 0.028(5) 0.021(5)
O6 0.162(11) 0.181(11) 0.168(11) 0.007(8) 0.087(8) 0.007(8)

loop_
_atom_type_symbol
_atom_type_description
_atom_type_scat_dispersion_real
_atom_type_scat_dispersion_imag
_atom_type_scat_source
C C 0.0033 0.0016 'International Tables Vol C Tables 4.2.6.8 and 6.1.1.4'
H H 0.0000 0.0000 'International Tables Vol C Tables 4.2.6.8 and 6.1.1.4'
N N 0.0061 0.0033 'International Tables Vol C Tables 4.2.6.8 and 6.1.1.4'
O O 0.0106 0.0060 'International Tables Vol C Tables 4.2.6.8 and 6.1.1.4'
S S 0.1246 0.1234 'International Tables Vol C Tables 4.2.6.8 and 6.1.1.4'
Cl Cl 0.1484 0.1585 'International Tables Vol C Tables 4.2.6.8 and 6.1.1.4'
Ag Ag -0.8971 1.1015 'International Tables Vol C Tables 4.2.6.8 and 6.1.1.4'

loop_
_geom_angle_atom_site_label_1
_geom_angle_atom_site_label_2
_geom_angle_atom_site_label_3
_geom_angle_site_symmetry_1
_geom_angle_site_symmetry_3
_geom_angle
O5 O5 H1W 2_676 . 88.4
O5 O5 H2W 2_676 . 74.1
H1W O5 H2W . . 116.5
O5 O5 H3W 2_676 . 129.1
H2W O5 H3W . . 121.9
O5 O5 H4W 2_676 . 139.9
H1W O5 H4W . . 108.3
H2W O5 H4W . . 65.8
H3W O5 H4W . . 75.3
H1W O5' H4W . . 94.7
H3W O5' H4W . . 120.0
O1 Cl1 O4 . . 114.6
O1 Cl1 O3 . . 114.0
O4 Cl1 O3 . . 111.4
O1 Cl1 O2 . . 105.0
O4 Cl1 O2 . . 106.5
O3 Cl1 O2 . . 104.3
O2' Cl1' O3' . . 112.2
O2' Cl1' O4' . . 111.4
O3' Cl1' O4' . . 109.7
O2' Cl1' O1' . . 109.6
O3' Cl1' O1' . . 107.8
O4' Cl1' O1' . . 105.9
N2 Ag1 N3 . . 136.8(2)
N2 Ag1 N1 . 2_666 118.1(2)
N3 Ag1 N1 . 2_666 104.8(2)
C1 S1 C2 . . 86.5(4)
C2 S2 C3 . . 102.5(3)
C5 S3 C6 . . 86.1(4)
C6 S4 C7 . . 100.3(3)
C1 N1 N2 . . 111.0(6)
C1 N1 Ag1 . 2_666 128.6(5)
N2 N1 Ag1 . 2_666 120.1(4)
C2 N2 N1 . . 113.0(6)
C2 N2 Ag1 . . 125.1(5)
N1 N2 Ag1 . . 121.7(4)
C5 N3 N4 . . 112.3(6)
C5 N3 Ag1 . . 127.3(5)
N4 N3 Ag1 . . 119.7(4)
C6 N4 N3 . . 110.5(5)
N1 C1 S1 . . 116.1(6)
N1 C1 H1 . . 122.0
S1 C1 H1 . . 122.0
N2 C2 S1 . . 113.4(5)
N2 C2 S2 . . 119.8(5)
S1 C2 S2 . . 126.8(4)
C4 C3 S2 . . 115.7(6)
C4 C3 H3A . . 108.4
S2 C3 H3A . . 108.4
C4 C3 H3B . . 108.4
S2 C3 H3B . . 108.4
H3A C3 H3B . . 107.4
C4 C4 C3 2_556 . 112.3(8)
C4 C4 H4A 2_556 . 109.1
C3 C4 H4A . . 109.1
C4 C4 H4B 2_556 . 109.1
C3 C4 H4B . . 109.1
H4A C4 H4B . . 107.9
N3 C5 S3 . . 115.6(6)
N3 C5 H5 . . 122.2
S3 C5 H5 . . 122.2
N4 C6 S3 . . 115.6(5)
N4 C6 S4 . . 125.7(5)
S3 C6 S4 . . 118.7(4)
C8 C7 S4 . . 115.0(6)
C8 C7 H7A . . 108.5
S4 C7 H7A . . 108.5
C8 C7 H7B . . 108.5
S4 C7 H7B . . 108.5
H7A C7 H7B . . 107.5
C8 C8 C7 2_575 . 114.0(9)
C8 C8 H8A 2_575 . 108.8
C7 C8 H8A . . 108.8
C8 C8 H8B 2_575 . 108.8
C7 C8 H8B . . 108.8
H8A C8 H8B . . 107.6
H5W O6 H6W . . 107.3

loop_
_geom_bond_atom_site_label_1
_geom_bond_atom_site_label_2
_geom_bond_site_symmetry_2
_geom_bond_distance
O5 O5 2_676 1.53(2)
O5 H1W . 0.8502
O5 H2W . 0.8498
O5 H3W . 1.2854
O5 H4W . 1.1129
O5' H1W . 1.2852
O5' H3W . 0.8500
O5' H4W . 0.8500
Cl1 O1 . 1.393(5)
Cl1 O4 . 1.398(5)
Cl1 O3 . 1.408(4)
Cl1 O2 . 1.494(5)
Cl1' O2' . 1.394(4)
Cl1' O3' . 1.415(5)
Cl1' O4' . 1.433(5)
Cl1' O1' . 1.452(4)
Ag1 N2 . 2.239(6)
Ag1 N3 . 2.259(6)
Ag1 N1 2_666 2.323(6)
S1 C1 . 1.701(8)
S1 C2 . 1.720(7)
S2 C2 . 1.736(7)
S2 C3 . 1.821(7)
S3 C5 . 1.695(8)
S3 C6 . 1.735(7)
S4 C6 . 1.750(7)
S4 C7 . 1.810(8)
N1 C1 . 1.280(9)
N1 N2 . 1.376(8)
N1 Ag1 2_666 2.323(6)
N2 C2 . 1.300(8)
N3 C5 . 1.296(9)
N3 N4 . 1.398(8)
N4 C6 . 1.288(8)
C1 H1 . 0.9300
C3 C4 . 1.516(11)
C3 H3A . 0.9700
C3 H3B . 0.9700
C4 C4 2_556 1.487(14)
C4 H4A . 0.9700
C4 H4B . 0.9700
C5 H5 . 0.9300
C7 C8 . 1.505(11)
C7 H7A . 0.9700
C7 H7B . 0.9700
C8 C8 2_575 1.501(15)
C8 H8A . 0.9700
C8 H8B . 0.9700
O6 H5W . 0.8500
O6 H6W . 0.8498

loop_
_geom_hbond_atom_site_label_D
_geom_hbond_atom_site_label_H
_geom_hbond_atom_site_label_A
_geom_hbond_site_symmetry_A
_geom_hbond_distance_DH
_geom_hbond_distance_HA
_geom_hbond_distance_DA
_geom_hbond_angle_DHA
_geom_hbond_publ_flag
O6 H6W O4' 2_666 0.85 2.15 2.71(3) 123 y
O6 H6W O2 2_666 0.85 1.61 2.46(4) 178 y
O6 H5W O1 1_566 0.85 2.47 3.02(6) 123 y
O6 H5W O6 2_677 0.85 2.36 3.10(4) 146 y
O6 H5W O4' 1_566 0.85 1.98 2.62(6) 131 y
O5 H2W O1 2_666 0.85 2.42 3.27(4) 179 y

loop_
_geom_torsion_atom_site_label_1
_geom_torsion_atom_site_label_2
_geom_torsion_atom_site_label_3
_geom_torsion_atom_site_label_4
_geom_torsion_site_symmetry_1
_geom_torsion_site_symmetry_4
_geom_torsion
C1 N1 N2 C2 . . 1.4(9)
Ag1 N1 N2 C2 2_666 . -173.9(5)
C1 N1 N2 Ag1 . . 176.4(5)
Ag1 N1 N2 Ag1 2_666 . 1.1(7)
N3 Ag1 N2 C2 . . 1.4(8)
N1 Ag1 N2 C2 2_666 . 173.3(6)
N3 Ag1 N2 N1 . . -173.0(4)
N1 Ag1 N2 N1 2_666 . -1.0(7)
N2 Ag1 N3 C5 . . -8.1(8)
N1 Ag1 N3 C5 2_666 . 179.3(6)
N2 Ag1 N3 N4 . . -177.8(4)
N1 Ag1 N3 N4 2_666 . 9.6(5)
C5 N3 N4 C6 . . 1.6(8)
Ag1 N3 N4 C6 . . 172.7(5)
N2 N1 C1 S1 . . -1.8(9)
Ag1 N1 C1 S1 2_666 . 173.0(4)
C2 S1 C1 N1 . . 1.3(7)
N1 N2 C2 S1 . . -0.5(8)
Ag1 N2 C2 S1 . . -175.2(3)
N1 N2 C2 S2 . . 177.2(5)
Ag1 N2 C2 S2 . . 2.4(9)
C1 S1 C2 N2 . . -0.4(6)
C1 S1 C2 S2 . . -177.8(5)
C3 S2 C2 N2 . . 174.1(6)
C3 S2 C2 S1 . . -8.6(6)
C2 S2 C3 C4 . . -80.2(6)
S2 C3 C4 C4 . 2_556 -67.4(10)
N4 N3 C5 S3 . . -1.7(8)
Ag1 N3 C5 S3 . . -172.0(3)
C6 S3 C5 N3 . . 1.0(6)
N3 N4 C6 S3 . . -0.8(8)
N3 N4 C6 S4 . . 179.6(5)
C5 S3 C6 N4 . . 0.0(6)
C5 S3 C6 S4 . . 179.6(5)
C7 S4 C6 N4 . . -7.9(7)
C7 S4 C6 S3 . . 172.5(4)
C6 S4 C7 C8 . . -74.4(6)
S4 C7 C8 C8 . 2_575 -65.6(11)
